data_7227114
loop_
_publ_author_name
'Dong, Yuwei'
'Fan, Ruiqing'
'Chen, Wei'
'Zhang, Huijie'
'Song, Yang'
'Du, Xi'
'Wang, Ping'
'Wei, Liguo'
'Yang, Yulin'

_publ_section_title
;
 Luminescent Properties of Zn(II) Supramolecular Framework: Easily Tunable
 Optical Properties by Variation of the Alkyl Substitution of
 (E)-N-(Pyridine-2-ylethylidyne)arylamine Ligands
;
_journal_name_full 'RSC Adv.'
_journal_paper_doi 10.1039/C6RA20377A
_journal_year 2016
_chemical_formula_sum 'C14 H14 Cl2 N2 Zn'
_chemical_formula_weight 346.54
_chemical_name_systematic
;
 ?
;
_space_group_crystal_system triclinic
_space_group_IT_number 2
_space_group_name_Hall '-P 1'
_space_group_name_H-M_alt 'P -1'
_symmetry_space_group_name_Hall '-P 1'
_symmetry_space_group_name_H-M 'P -1'
_atom_sites_solution_hydrogens geom
_audit_creation_method SHELXL-2013
_audit_update_record
;
2016-10-17 deposited with the CCDC.
2016-11-15 downloaded from the CCDC.
;
_cell_angle_alpha 71.786(7)
_cell_angle_beta 76.105(7)
_cell_angle_gamma 84.537(7)
_cell_formula_units_Z 4
_cell_length_a 8.108(5)
_cell_length_b 13.089(8)
_cell_length_c 15.690(9)
_cell_measurement_reflns_used 11434
_cell_measurement_temperature 296(2)
_cell_measurement_theta_max 26.809
_cell_measurement_theta_min 1.401
_cell_volume 1535.0(16)
_computing_cell_refinement 'Bruker SAINT'
_computing_data_collection 'Bruker APEX2'
_computing_data_reduction 'Bruker SAINT'
_computing_molecular_graphics 'Bruker SHELXTL'
_computing_publication_material 'Bruker SHELXTL'
_computing_structure_refinement 'SHELXL-2013 (Sheldrick, 2013)'
_computing_structure_solution 'SHELXS-97 (Sheldrick 2008)'
_diffrn_ambient_temperature 296(2)
_diffrn_measured_fraction_theta_full 0.982
_diffrn_measured_fraction_theta_max 0.877
_diffrn_measurement_device_type 'Bruker Smart APEX CCD area detector'
_diffrn_measurement_method 'phi and omega scans'
_diffrn_radiation_type MoK\a
_diffrn_radiation_wavelength 0.71073
_diffrn_reflns_av_R_equivalents 0.0262
_diffrn_reflns_av_unetI/netI 0.0452
_diffrn_reflns_Laue_measured_fraction_full 0.982
_diffrn_reflns_Laue_measured_fraction_max 0.877
_diffrn_reflns_limit_h_max 10
_diffrn_reflns_limit_h_min -10
_diffrn_reflns_limit_k_max 15
_diffrn_reflns_limit_k_min -16
_diffrn_reflns_limit_l_max 15
_diffrn_reflns_limit_l_min -19
_diffrn_reflns_number 11434
_diffrn_reflns_point_group_measured_fraction_full 0.982
_diffrn_reflns_point_group_measured_fraction_max 0.877
_diffrn_reflns_theta_full 25.242
_diffrn_reflns_theta_max 26.809
_diffrn_reflns_theta_min 1.401
_diffrn_source 'fine-focus sealed tube'
_exptl_absorpt_coefficient_mu 1.935
_exptl_absorpt_correction_T_max 0.7734
_exptl_absorpt_correction_T_min 0.7221
_exptl_absorpt_correction_type multi-scan
_exptl_absorpt_process_details SADABS
_exptl_crystal_colour yellow
_exptl_crystal_density_diffrn 1.499
_exptl_crystal_density_method 'not measured'
_exptl_crystal_description block
_exptl_crystal_F_000 704
_exptl_crystal_size_max 0.180
_exptl_crystal_size_mid 0.160
_exptl_crystal_size_min 0.140
_refine_diff_density_max 0.448
_refine_diff_density_min -0.530
_refine_diff_density_rms 0.059
_refine_ls_extinction_coef 0.0008(6)
_refine_ls_extinction_expression Fc^*^=kFc[1+0.001xFc^2^\l^3^/sin(2\q)]^-1/4^
_refine_ls_extinction_method SHELXL
_refine_ls_goodness_of_fit_ref 1.034
_refine_ls_hydrogen_treatment constr
_refine_ls_matrix_type full
_refine_ls_number_parameters 346
_refine_ls_number_reflns 5771
_refine_ls_number_restraints 30
_refine_ls_restrained_S_all 1.035
_refine_ls_R_factor_all 0.0681
_refine_ls_R_factor_gt 0.0382
_refine_ls_shift/su_max 0.000
_refine_ls_shift/su_mean 0.000
_refine_ls_structure_factor_coef Fsqd
_refine_ls_weighting_details 'w=1/[\s^2^(Fo^2^)+(0.0512P)^2^+0.0983P] where P=(Fo^2^+2Fc^2^)/3'
_refine_ls_weighting_scheme calc
_refine_ls_wR_factor_gt 0.0944
_refine_ls_wR_factor_ref 0.1084
_reflns_Friedel_coverage 0.000
_reflns_number_gt 3868
_reflns_number_total 5771
_reflns_threshold_expression 'I > 2\s(I)'
_cod_data_source_file c6ra20377a2.cif
_cod_data_source_block e
_cod_original_cell_volume 1535.1(16)
_cod_database_code 7227114
_shelx_space_group_comment
;
The symmetry employed for this shelxl refinement is uniquely defined
by the following loop, which should always be used as a source of
symmetry information in preference to the above space-group names.
They are only intended as comments.
;
_shelx_estimated_absorpt_t_min 0.722
_shelx_estimated_absorpt_t_max 0.773
_shelxl_version_number 2013-4

loop_
_space_group_symop_operation_xyz
'x, y, z'
'-x, -y, -z'

loop_
_atom_site_label
_atom_site_type_symbol
_atom_site_fract_x
_atom_site_fract_y
_atom_site_fract_z
_atom_site_U_iso_or_equiv
_atom_site_adp_type
_atom_site_occupancy
_atom_site_site_symmetry_order
_atom_site_calc_flag
_atom_site_refinement_flags_posn
_atom_site_refinement_flags_adp
_atom_site_refinement_flags_occupancy
_atom_site_disorder_assembly
_atom_site_disorder_group
Zn1 Zn -0.16311(5) 0.40073(3) 0.31673(3) 0.05359(15) Uani 1 1 d . . . . .
Zn2 Zn 0.46915(5) -0.12865(3) 0.30300(3) 0.05056(15) Uani 1 1 d . . . . .
Cl1 Cl 0.02530(18) 0.26691(9) 0.33857(11) 0.1051(5) Uani 1 1 d . . . . .
Cl2 Cl -0.39595(13) 0.36244(10) 0.28597(7) 0.0753(3) Uani 1 1 d . . . . .
Cl3 Cl 0.19528(13) -0.09059(10) 0.32886(9) 0.0859(4) Uani 1 1 d . . . . .
Cl4 Cl 0.54684(14) -0.28140(8) 0.27246(8) 0.0737(3) Uani 1 1 d . . . . .
N1 N -0.2045(4) 0.4782(2) 0.41703(19) 0.0504(7) Uani 1 1 d . . . . .
N2 N -0.0527(4) 0.5460(2) 0.24146(19) 0.0511(7) Uani 1 1 d . . . . .
N3 N 0.5849(3) -0.1056(2) 0.39930(19) 0.0473(7) Uani 1 1 d . . . . .
N4 N 0.6318(3) -0.0073(2) 0.22088(18) 0.0497(7) Uani 1 1 d . . . . .
C1 C -0.2836(5) 0.4403(3) 0.5057(3) 0.0643(11) Uani 1 1 d . . . . .
H1 H -0.3326 0.3730 0.5265 0.077 Uiso 1 1 calc R U . . .
C2 C -0.2948(5) 0.4979(4) 0.5676(3) 0.0673(11) Uani 1 1 d . . . . .
H2 H -0.3531 0.4705 0.6284 0.081 Uiso 1 1 calc R U . . .
C3 C -0.2193(5) 0.5946(3) 0.5380(3) 0.0646(11) Uani 1 1 d . . . . .
H3 H -0.2231 0.6338 0.5787 0.077 Uiso 1 1 calc R U . . .
C4 C -0.1366(5) 0.6347(3) 0.4465(3) 0.0579(10) Uani 1 1 d . . . . .
H4 H -0.0835 0.7007 0.4252 0.069 Uiso 1 1 calc R U . . .
C5 C -0.1339(4) 0.5752(3) 0.3872(2) 0.0471(8) Uani 1 1 d . . . . .
C6 C -0.0524(4) 0.6119(3) 0.2867(2) 0.0498(9) Uani 1 1 d . . . . .
C7 C 0.0210(6) 0.7216(3) 0.2466(3) 0.0803(13) Uani 1 1 d . . . . .
H7A H 0.0602 0.7366 0.1812 0.120 Uiso 1 1 calc R U . . .
H7B H 0.1147 0.7246 0.2733 0.120 Uiso 1 1 calc R U . . .
H7C H -0.0645 0.7740 0.2596 0.120 Uiso 1 1 calc R U . . .
C8A C 0.0021(5) 0.5809(4) 0.14235(17) 0.0534(14) Uani 0.75 1 d DG . P A 1
C9A C -0.1131(4) 0.6247(4) 0.0870(3) 0.0693(16) Uani 0.75 1 d DG . P A 1
H9A H -0.2263 0.6356 0.1137 0.083 Uiso 0.75 1 calc R U P A 1
C10A C -0.0593(6) 0.6522(4) -0.0082(2) 0.101(2) Uani 0.75 1 d DG . P A 1
H10A H -0.1364 0.6815 -0.0452 0.121 Uiso 0.75 1 calc R U P A 1
C11A C 0.1098(6) 0.6360(4) -0.04807(17) 0.094(2) Uani 0.75 1 d DG . P A 1
H11A H 0.1458 0.6544 -0.1118 0.113 Uiso 0.75 1 calc R U P A 1
C12A C 0.2250(5) 0.5922(4) 0.0073(3) 0.090(2) Uani 0.75 1 d DG . P A 1
H12A H 0.3382 0.5813 -0.0194 0.108 Uiso 0.75 1 calc R U P A 1
C13A C 0.1712(4) 0.5647(4) 0.1025(2) 0.0703(16) Uani 0.75 1 d DG . P A 1
C14A C 0.2983(8) 0.5148(7) 0.1634(5) 0.108(3) Uani 0.75 1 d D . P A 1
H14A H 0.4039 0.4990 0.1259 0.161 Uiso 0.75 1 calc R U P A 1
H14B H 0.2533 0.4496 0.2086 0.161 Uiso 0.75 1 calc R U P A 1
H14C H 0.3172 0.5646 0.1937 0.161 Uiso 0.75 1 calc R U P A 1
C8B C 0.0660(16) 0.5603(14) 0.1485(7) 0.0534(14) Uani 0.25 1 d DG . P A 2
C9B C 0.2395(17) 0.5370(14) 0.1341(8) 0.0693(16) Uani 0.25 1 d DG . P A 2
H9B H 0.2903 0.5090 0.1841 0.083 Uiso 0.25 1 calc R U P A 2
C10B C 0.3372(13) 0.5556(13) 0.0450(9) 0.101(2) Uani 0.25 1 d DG . P A 2
H10B H 0.4533 0.5400 0.0354 0.121 Uiso 0.25 1 calc R U P A 2
C11B C 0.2612(17) 0.5974(13) -0.0296(7) 0.094(2) Uani 0.25 1 d DG . P A 2
H11B H 0.3265 0.6098 -0.0892 0.113 Uiso 0.25 1 calc R U P A 2
C12B C 0.0877(17) 0.6206(13) -0.0152(7) 0.090(2) Uani 0.25 1 d DG . P A 2
H12B H 0.0369 0.6486 -0.0652 0.108 Uiso 0.25 1 calc R U P A 2
C13B C -0.0099(13) 0.6021(12) 0.0739(9) 0.0703(16) Uani 0.25 1 d DG . P A 2
C14B C -0.196(2) 0.628(2) 0.0912(16) 0.108(3) Uani 0.25 1 d D . P A 2
H14D H -0.2374 0.6320 0.0378 0.161 Uiso 0.25 1 calc R U P A 2
H14E H -0.2159 0.6955 0.1041 0.161 Uiso 0.25 1 calc R U P A 2
H14F H -0.2542 0.5723 0.1429 0.161 Uiso 0.25 1 calc R U P A 2
C15 C 0.5533(5) -0.1548(3) 0.4897(3) 0.0578(10) Uani 1 1 d . . . . .
H15 H 0.4713 -0.2075 0.5149 0.069 Uiso 1 1 calc R U . . .
C16 C 0.6375(5) -0.1305(3) 0.5472(3) 0.0604(10) Uani 1 1 d . . . . .
H16 H 0.6126 -0.1662 0.6101 0.072 Uiso 1 1 calc R U . . .
C17 C 0.7587(5) -0.0528(3) 0.5103(3) 0.0627(11) Uani 1 1 d . . . . .
H17 H 0.8178 -0.0357 0.5478 0.075 Uiso 1 1 calc R U . . .
C18 C 0.7925(4) 0.0000(3) 0.4161(3) 0.0550(9) Uani 1 1 d . . . . .
H18 H 0.8733 0.0534 0.3898 0.066 Uiso 1 1 calc R U . . .
C19 C 0.7032(4) -0.0287(3) 0.3627(2) 0.0437(8) Uani 1 1 d . . . . .
C20 C 0.7294(4) 0.0234(3) 0.2613(2) 0.0458(8) Uani 1 1 d . . . . .
C21 C 0.8630(5) 0.1063(3) 0.2141(3) 0.0690(11) Uani 1 1 d . . . . .
H21A H 0.9723 0.0743 0.2212 0.104 Uiso 1 1 calc R U . . .
H21B H 0.8401 0.1641 0.2411 0.104 Uiso 1 1 calc R U . . .
H21C H 0.8622 0.1337 0.1499 0.104 Uiso 1 1 calc R U . . .
C22A C 0.6505(9) 0.0329(4) 0.1241(2) 0.0507(14) Uani 0.75 1 d DG . P B 1
C23A C 0.7532(7) -0.0223(3) 0.0676(3) 0.0640(16) Uani 0.75 1 d DG . P B 1
H23A H 0.8151 -0.0831 0.0930 0.077 Uiso 0.75 1 calc R U P B 1
C24A C 0.7635(6) 0.0134(4) -0.0267(3) 0.092(2) Uani 0.75 1 d DG . P B 1
H24A H 0.8323 -0.0236 -0.0645 0.110 Uiso 0.75 1 calc R U P B 1
C25A C 0.6711(8) 0.1042(4) -0.0646(2) 0.096(3) Uani 0.75 1 d DG . P B 1
H25A H 0.6780 0.1281 -0.1277 0.116 Uiso 0.75 1 calc R U P B 1
C26A C 0.5683(7) 0.1594(3) -0.0081(3) 0.084(2) Uani 0.75 1 d DG . P B 1
H26A H 0.5065 0.2202 -0.0334 0.101 Uiso 0.75 1 calc R U P B 1
C27A C 0.5580(7) 0.1237(4) 0.0862(3) 0.0670(18) Uani 0.75 1 d DG . P B 1
C28A C 0.4372(9) 0.1839(5) 0.1516(5) 0.0924(19) Uani 0.75 1 d D . P B 1
H28A H 0.5015 0.2030 0.1883 0.139 Uiso 0.75 1 calc R U P B 1
H28B H 0.3471 0.1374 0.1913 0.139 Uiso 0.75 1 calc R U P B 1
H28C H 0.3899 0.2479 0.1151 0.139 Uiso 0.75 1 calc R U P B 1
C22B C 0.618(3) 0.0565(16) 0.1242(8) 0.0507(14) Uani 0.25 1 d DG . P B 2
C23B C 0.515(3) 0.1479(16) 0.1022(9) 0.0640(16) Uani 0.25 1 d DG . P B 2
H23B H 0.4501 0.1744 0.1485 0.077 Uiso 0.25 1 calc R U P B 2
C24B C 0.509(2) 0.1997(12) 0.0109(11) 0.092(2) Uani 0.25 1 d DG . P B 2
H24B H 0.4405 0.2608 -0.0038 0.110 Uiso 0.25 1 calc R U P B 2
C25B C 0.606(2) 0.1600(13) -0.0584(8) 0.096(3) Uani 0.25 1 d DG . P B 2
H25B H 0.6020 0.1947 -0.1195 0.116 Uiso 0.25 1 calc R U P B 2
C26B C 0.709(2) 0.0687(12) -0.0364(9) 0.084(2) Uani 0.25 1 d DG . P B 2
H26B H 0.7733 0.0422 -0.0828 0.101 Uiso 0.25 1 calc R U P B 2
C27B C 0.714(2) 0.0169(12) 0.0549(10) 0.0670(18) Uani 0.25 1 d DG . P B 2
C28B C 0.806(3) -0.0893(13) 0.0781(13) 0.0924(19) Uani 0.25 1 d D . P B 2
H28D H 0.9133 -0.0858 0.0346 0.139 Uiso 0.25 1 calc R U P B 2
H28E H 0.7390 -0.1443 0.0757 0.139 Uiso 0.25 1 calc R U P B 2
H28F H 0.8263 -0.1058 0.1389 0.139 Uiso 0.25 1 calc R U P B 2

loop_
_atom_site_aniso_label
_atom_site_aniso_U_11
_atom_site_aniso_U_22
_atom_site_aniso_U_33
_atom_site_aniso_U_23
_atom_site_aniso_U_13
_atom_site_aniso_U_12
Zn1 0.0668(3) 0.0495(3) 0.0479(3) -0.0172(2) -0.0108(2) -0.0139(2)
Zn2 0.0544(3) 0.0537(3) 0.0463(3) -0.0157(2) -0.01157(19) -0.0112(2)
Cl1 0.1250(11) 0.0598(7) 0.1647(13) -0.0449(8) -0.0884(10) 0.0156(7)
Cl2 0.0625(6) 0.0982(8) 0.0751(7) -0.0406(6) -0.0069(5) -0.0219(6)
Cl3 0.0550(6) 0.1118(10) 0.1177(10) -0.0728(8) -0.0187(6) 0.0000(6)
Cl4 0.0845(7) 0.0600(6) 0.0800(7) -0.0293(6) -0.0138(6) -0.0009(5)
N1 0.0556(17) 0.0569(19) 0.0418(17) -0.0169(15) -0.0102(14) -0.0110(14)
N2 0.0587(18) 0.0518(18) 0.0430(17) -0.0164(15) -0.0047(14) -0.0106(14)
N3 0.0532(17) 0.0481(17) 0.0427(17) -0.0148(14) -0.0130(13) -0.0012(14)
N4 0.0558(17) 0.0549(18) 0.0390(17) -0.0112(14) -0.0130(14) -0.0075(14)
C1 0.074(3) 0.072(3) 0.048(2) -0.017(2) -0.009(2) -0.020(2)
C2 0.073(3) 0.086(3) 0.044(2) -0.023(2) -0.009(2) -0.006(2)
C3 0.073(3) 0.076(3) 0.059(3) -0.040(2) -0.018(2) 0.009(2)
C4 0.063(2) 0.055(2) 0.064(3) -0.027(2) -0.017(2) -0.0026(19)
C5 0.0471(19) 0.048(2) 0.051(2) -0.0188(17) -0.0137(16) -0.0027(16)
C6 0.049(2) 0.048(2) 0.051(2) -0.0134(18) -0.0099(17) -0.0066(16)
C7 0.103(3) 0.062(3) 0.075(3) -0.020(2) -0.007(3) -0.032(2)
C8A 0.066(4) 0.045(3) 0.047(3) -0.016(2) -0.004(3) -0.005(3)
C9A 0.073(4) 0.077(4) 0.054(3) -0.021(3) -0.003(3) -0.003(4)
C10A 0.150(7) 0.090(5) 0.059(4) -0.009(4) -0.031(4) -0.007(5)
C11A 0.149(7) 0.072(5) 0.044(4) -0.017(3) 0.013(4) -0.012(4)
C12A 0.138(6) 0.082(5) 0.035(4) -0.013(3) 0.016(4) -0.037(5)
C13A 0.069(4) 0.070(4) 0.064(4) -0.024(3) 0.007(3) -0.010(3)
C14A 0.065(4) 0.157(7) 0.090(5) -0.031(5) -0.015(4) 0.025(4)
C8B 0.066(4) 0.045(3) 0.047(3) -0.016(2) -0.004(3) -0.005(3)
C9B 0.073(4) 0.077(4) 0.054(3) -0.021(3) -0.003(3) -0.003(4)
C10B 0.150(7) 0.090(5) 0.059(4) -0.009(4) -0.031(4) -0.007(5)
C11B 0.149(7) 0.072(5) 0.044(4) -0.017(3) 0.013(4) -0.012(4)
C12B 0.138(6) 0.082(5) 0.035(4) -0.013(3) 0.016(4) -0.037(5)
C13B 0.069(4) 0.070(4) 0.064(4) -0.024(3) 0.007(3) -0.010(3)
C14B 0.065(4) 0.157(7) 0.090(5) -0.031(5) -0.015(4) 0.025(4)
C15 0.068(2) 0.056(2) 0.051(2) -0.0165(19) -0.0139(19) -0.0036(19)
C16 0.073(3) 0.067(3) 0.045(2) -0.022(2) -0.020(2) 0.015(2)
C17 0.068(3) 0.076(3) 0.060(3) -0.035(2) -0.029(2) 0.009(2)
C18 0.050(2) 0.060(2) 0.063(3) -0.027(2) -0.0183(18) 0.0008(18)
C19 0.0406(18) 0.049(2) 0.046(2) -0.0202(17) -0.0127(15) 0.0054(15)
C20 0.0470(19) 0.046(2) 0.048(2) -0.0177(17) -0.0121(16) 0.0015(16)
C21 0.074(3) 0.072(3) 0.062(3) -0.013(2) -0.017(2) -0.028(2)
C22A 0.056(4) 0.055(4) 0.045(2) -0.013(2) -0.014(2) -0.019(3)
C23A 0.071(4) 0.055(4) 0.060(4) -0.007(3) -0.016(3) -0.002(3)
C24A 0.094(5) 0.134(7) 0.049(4) -0.029(4) -0.002(3) -0.044(5)
C25A 0.115(7) 0.125(7) 0.045(3) 0.009(4) -0.029(4) -0.072(6)
C26A 0.111(6) 0.093(5) 0.043(4) 0.012(3) -0.034(4) -0.039(4)
C27A 0.083(5) 0.056(4) 0.063(4) 0.001(3) -0.035(3) -0.018(3)
C28A 0.110(5) 0.064(4) 0.104(5) -0.014(4) -0.049(4) 0.022(4)
C22B 0.056(4) 0.055(4) 0.045(2) -0.013(2) -0.014(2) -0.019(3)
C23B 0.071(4) 0.055(4) 0.060(4) -0.007(3) -0.016(3) -0.002(3)
C24B 0.094(5) 0.134(7) 0.049(4) -0.029(4) -0.002(3) -0.044(5)
C25B 0.115(7) 0.125(7) 0.045(3) 0.009(4) -0.029(4) -0.072(6)
C26B 0.111(6) 0.093(5) 0.043(4) 0.012(3) -0.034(4) -0.039(4)
C27B 0.083(5) 0.056(4) 0.063(4) 0.001(3) -0.035(3) -0.018(3)
C28B 0.110(5) 0.064(4) 0.104(5) -0.014(4) -0.049(4) 0.022(4)

loop_
_atom_type_symbol
_atom_type_description
_atom_type_scat_dispersion_real
_atom_type_scat_dispersion_imag
_atom_type_scat_source
C C 0.0033 0.0016 'International Tables Vol C Tables 4.2.6.8 and 6.1.1.4'
H H 0.0000 0.0000 'International Tables Vol C Tables 4.2.6.8 and 6.1.1.4'
N N 0.0061 0.0033 'International Tables Vol C Tables 4.2.6.8 and 6.1.1.4'
Cl Cl 0.1484 0.1585 'International Tables Vol C Tables 4.2.6.8 and 6.1.1.4'
Zn Zn 0.2839 1.4301 'International Tables Vol C Tables 4.2.6.8 and 6.1.1.4'

loop_
_geom_angle_atom_site_label_1
_geom_angle_atom_site_label_2
_geom_angle_atom_site_label_3
_geom_angle
N2 Zn1 N1 79.32(12)
N2 Zn1 Cl2 118.15(9)
N1 Zn1 Cl2 114.33(9)
N2 Zn1 Cl1 112.65(10)
N1 Zn1 Cl1 112.45(9)
Cl2 Zn1 Cl1 115.01(6)
N4 Zn2 N3 79.61(12)
N4 Zn2 Cl3 117.95(10)
N3 Zn2 Cl3 113.08(9)
N4 Zn2 Cl4 111.57(9)
N3 Zn2 Cl4 112.85(9)
Cl3 Zn2 Cl4 116.39(5)
C1 N1 C5 118.8(3)
C1 N1 Zn1 127.7(3)
C5 N1 Zn1 113.4(2)
C6 N2 C8A 119.7(3)
C6 N2 C8B 120.6(7)
C6 N2 Zn1 115.6(2)
C8A N2 Zn1 124.2(3)
C8B N2 Zn1 121.2(7)
C15 N3 C19 118.8(3)
C15 N3 Zn2 128.1(2)
C19 N3 Zn2 113.1(2)
C20 N4 C22A 121.0(4)
C20 N4 C22B 120.6(11)
C20 N4 Zn2 115.7(2)
C22A N4 Zn2 123.0(4)
C22B N4 Zn2 122.8(11)
N1 C1 C2 122.2(4)
N1 C1 H1 118.9
C2 C1 H1 118.9
C3 C2 C1 118.9(4)
C3 C2 H2 120.5
C1 C2 H2 120.5
C2 C3 C4 119.4(4)
C2 C3 H3 120.3
C4 C3 H3 120.3
C5 C4 C3 119.1(4)
C5 C4 H4 120.4
C3 C4 H4 120.4
N1 C5 C4 121.4(3)
N1 C5 C6 115.0(3)
C4 C5 C6 123.7(3)
N2 C6 C7 125.0(3)
N2 C6 C5 116.6(3)
C7 C6 C5 118.5(3)
C6 C7 H7A 109.5
C6 C7 H7B 109.5
H7A C7 H7B 109.5
C6 C7 H7C 109.5
H7A C7 H7C 109.5
H7B C7 H7C 109.5
C9A C8A C13A 120.0
C9A C8A N2 121.0(3)
C13A C8A N2 118.9(3)
C10A C9A C8A 120.0
C10A C9A H9A 120.0
C8A C9A H9A 120.0
C9A C10A C11A 120.0
C9A C10A H10A 120.0
C11A C10A H10A 120.0
C12A C11A C10A 120.0
C12A C11A H11A 120.0
C10A C11A H11A 120.0
C11A C12A C13A 120.0
C11A C12A H12A 120.0
C13A C12A H12A 120.0
C12A C13A C8A 120.0
C12A C13A C14A 119.8(4)
C8A C13A C14A 120.2(4)
C13A C14A H14A 109.5
C13A C14A H14B 109.5
H14A C14A H14B 109.5
C13A C14A H14C 109.5
H14A C14A H14C 109.5
H14B C14A H14C 109.5
C9B C8B C13B 120.0
C9B C8B N2 125.1(8)
C13B C8B N2 114.9(8)
C10B C9B C8B 120.0
C10B C9B H9B 120.0
C8B C9B H9B 120.0
C9B C10B C11B 120.0
C9B C10B H10B 120.0
C11B C10B H10B 120.0
C12B C11B C10B 120.0
C12B C11B H11B 120.0
C10B C11B H11B 120.0
C11B C12B C13B 120.0
C11B C12B H12B 120.0
C13B C12B H12B 120.0
C12B C13B C8B 120.0
C12B C13B C14B 121.1(12)
C8B C13B C14B 118.9(12)
C13B C14B H14D 109.5
C13B C14B H14E 109.5
H14D C14B H14E 109.5
C13B C14B H14F 109.5
H14D C14B H14F 109.5
H14E C14B H14F 109.5
N3 C15 C16 122.5(4)
N3 C15 H15 118.7
C16 C15 H15 118.7
C17 C16 C15 118.9(4)
C17 C16 H16 120.6
C15 C16 H16 120.6
C16 C17 C18 119.4(3)
C16 C17 H17 120.3
C18 C17 H17 120.3
C19 C18 C17 118.5(3)
C19 C18 H18 120.8
C17 C18 H18 120.8
N3 C19 C18 121.9(3)
N3 C19 C20 115.4(3)
C18 C19 C20 122.6(3)
N4 C20 C19 116.1(3)
N4 C20 C21 124.8(3)
C19 C20 C21 119.2(3)
C20 C21 H21A 109.5
C20 C21 H21B 109.5
H21A C21 H21B 109.5
C20 C21 H21C 109.5
H21A C21 H21C 109.5
H21B C21 H21C 109.5
C23A C22A C27A 120.0
C23A C22A N4 119.9(3)
C27A C22A N4 119.9(3)
C24A C23A C22A 120.0
C24A C23A H23A 120.0
C22A C23A H23A 120.0
C23A C24A C25A 120.0
C23A C24A H24A 120.0
C25A C24A H24A 120.0
C26A C25A C24A 120.0
C26A C25A H25A 120.0
C24A C25A H25A 120.0
C27A C26A C25A 120.0
C27A C26A H26A 120.0
C25A C26A H26A 120.0
C26A C27A C22A 120.0
C26A C27A C28A 120.5(3)
C22A C27A C28A 119.5(3)
C27A C28A H28A 109.5
C27A C28A H28B 109.5
H28A C28A H28B 109.5
C27A C28A H28C 109.5
H28A C28A H28C 109.5
H28B C28A H28C 109.5
C23B C22B C27B 120.0
C23B C22B N4 124.6(11)
C27B C22B N4 115.3(11)
C22B C23B C24B 120.0
C22B C23B H23B 120.0
C24B C23B H23B 120.0
C23B C24B C25B 120.0
C23B C24B H24B 120.0
C25B C24B H24B 120.0
C26B C25B C24B 120.0
C26B C25B H25B 120.0
C24B C25B H25B 120.0
C25B C26B C27B 120.0
C25B C26B H26B 120.0
C27B C26B H26B 120.0
C26B C27B C22B 120.0
C26B C27B C28B 118.9(12)
C22B C27B C28B 120.5(12)
C27B C28B H28D 109.5
C27B C28B H28E 109.5
H28D C28B H28E 109.5
C27B C28B H28F 109.5
H28D C28B H28F 109.5
H28E C28B H28F 109.5

loop_
_geom_bond_atom_site_label_1
_geom_bond_atom_site_label_2
_geom_bond_distance
Zn1 N2 2.055(3)
Zn1 N1 2.073(3)
Zn1 Cl2 2.1949(15)
Zn1 Cl1 2.2105(16)
Zn2 N4 2.055(3)
Zn2 N3 2.068(3)
Zn2 Cl3 2.1971(17)
Zn2 Cl4 2.1996(16)
N1 C1 1.339(4)
N1 C5 1.341(4)
N2 C6 1.277(4)
N2 C8A 1.445(4)
N2 C8B 1.509(9)
N3 C15 1.334(4)
N3 C19 1.350(4)
N4 C20 1.284(4)
N4 C22A 1.418(4)
N4 C22B 1.512(11)
C1 C2 1.386(5)
C1 H1 0.9300
C2 C3 1.356(5)
C2 H2 0.9300
C3 C4 1.386(5)
C3 H3 0.9300
C4 C5 1.384(5)
C4 H4 0.9300
C5 C6 1.496(5)
C6 C7 1.493(5)
C7 H7A 0.9600
C7 H7B 0.9600
C7 H7C 0.9600
C8A C9A 1.3900
C8A C13A 1.3900
C9A C10A 1.3900
C9A H9A 0.9300
C10A C11A 1.3900
C10A H10A 0.9300
C11A C12A 1.3900
C11A H11A 0.9300
C12A C13A 1.3900
C12A H12A 0.9300
C13A C14A 1.535(7)
C14A H14A 0.9600
C14A H14B 0.9600
C14A H14C 0.9600
C8B C9B 1.3900
C8B C13B 1.3900
C9B C10B 1.3900
C9B H9B 0.9300
C10B C11B 1.3900
C10B H10B 0.9300
C11B C12B 1.3900
C11B H11B 0.9300
C12B C13B 1.3900
C12B H12B 0.9300
C13B C14B 1.492(15)
C14B H14D 0.9600
C14B H14E 0.9600
C14B H14F 0.9600
C15 C16 1.377(5)
C15 H15 0.9300
C16 C17 1.373(5)
C16 H16 0.9300
C17 C18 1.392(5)
C17 H17 0.9300
C18 C19 1.381(4)
C18 H18 0.9300
C19 C20 1.494(5)
C20 C21 1.495(5)
C21 H21A 0.9600
C21 H21B 0.9600
C21 H21C 0.9600
C22A C23A 1.3900
C22A C27A 1.3900
C23A C24A 1.3900
C23A H23A 0.9300
C24A C25A 1.3900
C24A H24A 0.9300
C25A C26A 1.3900
C25A H25A 0.9300
C26A C27A 1.3900
C26A H26A 0.9300
C27A C28A 1.584(7)
C28A H28A 0.9600
C28A H28B 0.9600
C28A H28C 0.9600
C22B C23B 1.3900
C22B C27B 1.3900
C23B C24B 1.3900
C23B H23B 0.9300
C24B C25B 1.3900
C24B H24B 0.9300
C25B C26B 1.3900
C25B H25B 0.9300
C26B C27B 1.3900
C26B H26B 0.9300
C27B C28B 1.496(14)
C28B H28D 0.9600
C28B H28E 0.9600
C28B H28F 0.9600

loop_
_geom_torsion_atom_site_label_1
_geom_torsion_atom_site_label_2
_geom_torsion_atom_site_label_3
_geom_torsion_atom_site_label_4
_geom_torsion
C5 N1 C1 C2 0.0(6)
Zn1 N1 C1 C2 176.2(3)
N1 C1 C2 C3 -1.8(6)
C1 C2 C3 C4 1.5(6)
C2 C3 C4 C5 0.5(6)
C1 N1 C5 C4 2.1(5)
Zn1 N1 C5 C4 -174.7(3)
C1 N1 C5 C6 -178.5(3)
Zn1 N1 C5 C6 4.7(4)
C3 C4 C5 N1 -2.3(6)
C3 C4 C5 C6 178.3(3)
C8A N2 C6 C7 -8.0(6)
C8B N2 C6 C7 17.9(8)
Zn1 N2 C6 C7 179.8(3)
C8A N2 C6 C5 171.5(3)
C8B N2 C6 C5 -162.6(7)
Zn1 N2 C6 C5 -0.8(4)
N1 C5 C6 N2 -2.7(5)
C4 C5 C6 N2 176.6(3)
N1 C5 C6 C7 176.7(3)
C4 C5 C6 C7 -3.9(5)
C6 N2 C8A C9A -90.6(4)
C8B N2 C8A C9A 171(2)
Zn1 N2 C8A C9A 80.9(4)
C6 N2 C8A C13A 92.9(4)
C8B N2 C8A C13A -6(2)
Zn1 N2 C8A C13A -95.5(3)
C13A C8A C9A C10A 0.0
N2 C8A C9A C10A -176.4(4)
C8A C9A C10A C11A 0.0
C9A C10A C11A C12A 0.0
C10A C11A C12A C13A 0.0
C11A C12A C13A C8A 0.0
C11A C12A C13A C14A 179.1(5)
C9A C8A C13A C12A 0.0
N2 C8A C13A C12A 176.5(4)
C9A C8A C13A C14A -179.0(5)
N2 C8A C13A C14A -2.6(6)
C6 N2 C8B C9B 74.9(10)
C8A N2 C8B C9B 169(3)
Zn1 N2 C8B C9B -85.9(10)
C6 N2 C8B C13B -103.8(9)
C8A N2 C8B C13B -9.4(14)
Zn1 N2 C8B C13B 95.4(9)
C13B C8B C9B C10B 0.0
N2 C8B C9B C10B -178.6(15)
C8B C9B C10B C11B 0.0
C9B C10B C11B C12B 0.0
C10B C11B C12B C13B 0.0
C11B C12B C13B C8B 0.0
C11B C12B C13B C14B 179.1(18)
C9B C8B C13B C12B 0.0
N2 C8B C13B C12B 178.8(13)
C9B C8B C13B C14B -179.1(18)
N2 C8B C13B C14B -0.4(19)
C19 N3 C15 C16 -0.4(5)
Zn2 N3 C15 C16 -178.6(3)
N3 C15 C16 C17 -0.1(6)
C15 C16 C17 C18 0.6(6)
C16 C17 C18 C19 -0.7(5)
C15 N3 C19 C18 0.3(5)
Zn2 N3 C19 C18 178.8(2)
C15 N3 C19 C20 -179.2(3)
Zn2 N3 C19 C20 -0.7(4)
C17 C18 C19 N3 0.3(5)
C17 C18 C19 C20 179.7(3)
C22A N4 C20 C19 -177.0(3)
C22B N4 C20 C19 165.7(9)
Zn2 N4 C20 C19 -3.6(4)
C22A N4 C20 C21 3.4(5)
C22B N4 C20 C21 -13.9(10)
Zn2 N4 C20 C21 176.8(3)
N3 C19 C20 N4 2.9(4)
C18 C19 C20 N4 -176.6(3)
N3 C19 C20 C21 -177.5(3)
C18 C19 C20 C21 3.0(5)
C20 N4 C22A C23A 92.3(5)
C22B N4 C22A C23A -175(6)
Zn2 N4 C22A C23A -80.7(5)
C20 N4 C22A C27A -91.6(5)
C22B N4 C22A C27A 1(5)
Zn2 N4 C22A C27A 95.4(4)
C27A C22A C23A C24A 0.0
N4 C22A C23A C24A 176.1(7)
C22A C23A C24A C25A 0.0
C23A C24A C25A C26A 0.0
C24A C25A C26A C27A 0.0
C25A C26A C27A C22A 0.0
C25A C26A C27A C28A -178.2(5)
C23A C22A C27A C26A 0.0
N4 C22A C27A C26A -176.1(7)
C23A C22A C27A C28A 178.2(5)
N4 C22A C27A C28A 2.1(5)
C20 N4 C22B C23B -81.8(14)
C22A N4 C22B C23B -178(6)
Zn2 N4 C22B C23B 86.7(13)
C20 N4 C22B C27B 99.2(12)
C22A N4 C22B C27B 3(4)
Zn2 N4 C22B C27B -92.3(13)
C27B C22B C23B C24B 0.0
N4 C22B C23B C24B -179(2)
C22B C23B C24B C25B 0.0
C23B C24B C25B C26B 0.0
C24B C25B C26B C27B 0.0
C25B C26B C27B C22B 0.0
C25B C26B C27B C28B 171.7(18)
C23B C22B C27B C26B 0.0
N4 C22B C27B C26B 179(2)
C23B C22B C27B C28B -171.6(18)
N4 C22B C27B C28B 7.5(18)
